data_7211308
loop_
_publ_author_name
'Schaltin, Stijn'
'Brooks, Neil R.'
'Sniekers, Jeroen'
'Depuydt, Daphne'
'Van Meervelt, Luc'
'Binnemans, Koen'
'Fransaer, Jan'

_publ_section_title
;
 Room-temperature silver-containing liquid metal salts with nitrate
 anions.
;
_journal_issue 43
_journal_name_full 'Physical chemistry chemical physics : PCCP'
_journal_page_first 18934
_journal_page_last 18943
_journal_paper_doi 10.1039/c3cp53263a
_journal_volume 15
_journal_year 2013
_chemical_formula_moiety 'C30 H56 Ag N4, N O3, 2 (H2 O)'
_chemical_formula_sum 'C30 H60 Ag N5 O5'
_chemical_formula_weight 678.70
_chemical_name_common
;
bis(N-dodecylimidazole)silver nitrate dihydrate
;
_chemical_name_systematic
;
bis(N-dodecylimidazole)silver nitrate dihydrate
;
_space_group_crystal_system triclinic
_space_group_IT_number 2
_space_group_name_Hall '-P 1'
_space_group_name_H-M_alt 'P -1'
_symmetry_space_group_name_Hall '-P 1'
_symmetry_space_group_name_H-M 'P -1'
_atom_sites_solution_hydrogens geom
_atom_sites_solution_primary direct
_atom_sites_solution_secondary difmap
_audit_creation_date 2013-07-29
_audit_creation_method
;
  Olex2 1.2-beta
  (compiled Apr 23 2013 17:54:37, GUI svn.r4466)
;
_cell_angle_alpha 89.274(7)
_cell_angle_beta 87.415(7)
_cell_angle_gamma 78.188(6)
_cell_formula_units_Z 1
_cell_length_a 4.5579(4)
_cell_length_b 8.2220(5)
_cell_length_c 23.099(2)
_cell_measurement_reflns_used 2084
_cell_measurement_temperature 100(2)
_cell_measurement_theta_max 29.146
_cell_measurement_theta_min 3.075
_cell_volume 846.44(12)
_computing_cell_refinement
;
CrysAlisPro, Agilent Technologies,
Version 1.171.35.21 (release 20-01-2012 CrysAlis171 .NET)
(compiled Jan 23 2012,18:06:46)
;
_computing_data_collection
;
CrysAlisPro, Agilent Technologies,
Version 1.171.35.21 (release 20-01-2012 CrysAlis171 .NET)
(compiled Jan 23 2012,18:06:46)
;
_computing_data_reduction
;
CrysAlisPro, Agilent Technologies,
Version 1.171.35.21 (release 20-01-2012 CrysAlis171 .NET)
(compiled Jan 23 2012,18:06:46)
;
_computing_molecular_graphics
;
O. V. Dolomanov, L. J. Bourhis, R. J. Gildea, J. A. K. Howard and H. Puschmann,
OLEX2: a complete structure solution, refinement and analysis program.
J. Appl. Cryst. (2009). 42, 339-341.
;
_computing_publication_material
;
O. V. Dolomanov, L. J. Bourhis, R. J. Gildea, J. A. K. Howard and H. Puschmann,
OLEX2: a complete structure solution, refinement and analysis program.
J. Appl. Cryst. (2009). 42, 339-341.
;
_computing_structure_refinement
;
XL, G.M. Sheldrick, Acta Cryst.
(2008). A64, 112-122
;
_computing_structure_solution
;
XS, G.M. Sheldrick, Acta Cryst.
(2008). A64, 112-122
;
_diffrn_ambient_temperature 100(2)
_diffrn_detector_area_resol_mean 15.9631
_diffrn_measured_fraction_theta_full 0.998
_diffrn_measured_fraction_theta_max 0.839
_diffrn_measurement_details
;
  1 omega  -86.00  -50.00   1.0000   10.0000
omega____ theta____ kappa____ phi______ frames
    -      -17.1513 -178.0000   60.0000 36

  2 omega  -17.00   25.00   1.0000   10.0000
omega____ theta____ kappa____ phi______ frames
    -      -17.1513  -99.0000  120.0000 42

  3 omega  -19.00   92.00   1.0000   10.0000
omega____ theta____ kappa____ phi______ frames
    -       18.8701   19.0000   30.0000 111

  4 omega   24.00   52.00   1.0000   10.0000
omega____ theta____ kappa____ phi______ frames
    -       18.8701  -99.0000    0.0000 28

  5 omega    9.00   84.00   1.0000   10.0000
omega____ theta____ kappa____ phi______ frames
    -       18.8701   57.0000   90.0000 75

  6 omega  -51.00   47.00   1.0000   10.0000
omega____ theta____ kappa____ phi______ frames
    -       18.8701  -77.0000 -120.0000 98
;
_diffrn_measurement_device_type 'SuperNova, Single source at offset), Eos'
_diffrn_measurement_method '\w scans'
_diffrn_orient_matrix_UB_11 0.1199890000
_diffrn_orient_matrix_UB_12 0.0156757000
_diffrn_orient_matrix_UB_13 0.0161395000
_diffrn_orient_matrix_UB_21 0.0601250000
_diffrn_orient_matrix_UB_22 0.0343139000
_diffrn_orient_matrix_UB_23 -0.0250643000
_diffrn_orient_matrix_UB_31 -0.0855081000
_diffrn_orient_matrix_UB_32 0.0796524000
_diffrn_orient_matrix_UB_33 0.0075036000
_diffrn_radiation_monochromator mirror
_diffrn_radiation_type 'Mo K\a'
_diffrn_radiation_wavelength 0.71073
_diffrn_reflns_av_R_equivalents 0.0434
_diffrn_reflns_av_unetI/netI 0.0914
_diffrn_reflns_limit_h_max 5
_diffrn_reflns_limit_h_min -6
_diffrn_reflns_limit_k_max 10
_diffrn_reflns_limit_k_min -10
_diffrn_reflns_limit_l_max 29
_diffrn_reflns_limit_l_min -28
_diffrn_reflns_number 6872
_diffrn_reflns_theta_full 26.00
_diffrn_reflns_theta_max 29.21
_diffrn_reflns_theta_min 3.08
_diffrn_source 'SuperNova (Mo) X-ray Source'
_exptl_absorpt_coefficient_mu 0.638
_exptl_absorpt_correction_T_max 1.000
_exptl_absorpt_correction_T_min 0.929
_exptl_absorpt_correction_type multi-scan
_exptl_absorpt_process_details
;
CrysAlisPro, Agilent Technologies,
Version 1.171.35.21 (release 20-01-2012 CrysAlis171 .NET)
(compiled Jan 23 2012,18:06:46)
Empirical absorption correction using spherical harmonics,
 implemented in SCALE3 ABSPACK scaling algorithm.
;
_exptl_crystal_colour colourless
_exptl_crystal_density_diffrn 1.331
_exptl_crystal_density_method 'not measured'
_exptl_crystal_description plate
_exptl_crystal_F_000 362
_exptl_crystal_size_max 0.1
_exptl_crystal_size_mid 0.1
_exptl_crystal_size_min 0.02
_refine_diff_density_max 0.511
_refine_diff_density_min -0.915
_refine_diff_density_rms 0.100
_refine_ls_extinction_method none
_refine_ls_goodness_of_fit_ref 1.021
_refine_ls_hydrogen_treatment constr
_refine_ls_matrix_type full
_refine_ls_number_parameters 214
_refine_ls_number_reflns 3850
_refine_ls_number_restraints 0
_refine_ls_restrained_S_all 1.021
_refine_ls_R_factor_all 0.0715
_refine_ls_R_factor_gt 0.0526
_refine_ls_shift/su_max 0.000
_refine_ls_shift/su_mean 0.000
_refine_ls_structure_factor_coef Fsqd
_refine_ls_weighting_details 'calc w=1/[\s^2^(Fo^2^)+(0.0278P)^2^+0.0000P] where P=(Fo^2^+2Fc^2^)/3'
_refine_ls_weighting_scheme calc
_refine_ls_wR_factor_gt 0.0840
_refine_ls_wR_factor_ref 0.0937
_reflns_number_gt 3176
_reflns_number_total 3850
_reflns_threshold_expression >2sigma(I)
_cod_data_source_file c3cp53263a.txt
_cod_data_source_block nrb66
_cod_original_cell_volume 846.45(12)
_cod_database_code 7211308
_reflns_odcompleteness_completeness 99.83
_reflns_odcompleteness_iscentric 1
_reflns_odcompleteness_theta 26.32
_olex2_refinement_description
;
1. Fixed Uiso
 At 1.2 times of:
  All C(H) groups, All C(H,H) groups
 At 1.5 times of:
  All C(H,H,H) groups
2. Others
 Fixed Sof: N18(0.5) O19(0.5) O20(0.5) O21(0.5) O1W(0.5) O2W(0.5)
3.a Secondary CH2 refined with riding coordinates:
 C6(H6A,H6B), C7(H7A,H7B), C8(H8A,H8B), C9(H9A,H9B), C10(H10A,H10B), C11(H11A,
 H11B), C12(H12A,H12B), C13(H13A,H13B), C14(H14A,H14B), C15(H15A,H15B),
 C16(H16A,H16B)
3.b Me refined with riding coordinates:
 C17(H17A,H17B,H17C)
3.c Aromatic/amide H refined with riding coordinates:
 C2(H2), C4(H4), C5(H5)
;

loop_
_space_group_symop_id
_space_group_symop_operation_xyz
1 'x, y, z'
2 '-x, -y, -z'

loop_
_atom_site_label
_atom_site_type_symbol
_atom_site_fract_x
_atom_site_fract_y
_atom_site_fract_z
_atom_site_U_iso_or_equiv
_atom_site_adp_type
_atom_site_occupancy
_atom_site_symmetry_multiplicity
_atom_site_calc_flag
_atom_site_refinement_flags
_atom_site_disorder_assembly
_atom_site_disorder_group
Ag1 Ag 0.0000 0.0000 1.0000 0.03075(13) Uani 1 2 d S . .
N1 N 0.3361(5) -0.0843(3) 0.93579(10) 0.0194(6) Uani 1 1 d . . .
N3 N 0.6784(5) -0.0928(3) 0.86459(10) 0.0150(5) Uani 1 1 d . . .
C2 C 0.4845(6) 0.0043(4) 0.90176(13) 0.0197(7) Uani 1 1 d . . .
H2 H 0.4585 0.1193 0.9033 0.024 Uiso 1 1 calc R . .
C4 C 0.6503(6) -0.2536(3) 0.87545(13) 0.0204(7) Uani 1 1 d . . .
H4 H 0.7543 -0.3484 0.8564 0.025 Uiso 1 1 calc R . .
C5 C 0.4408(7) -0.2469(4) 0.91949(13) 0.0239(7) Uani 1 1 d . . .
H5 H 0.3776 -0.3382 0.9361 0.029 Uiso 1 1 calc R . .
C6 C 0.8570(6) -0.0369(4) 0.81716(12) 0.0189(6) Uani 1 1 d . . .
H6A H 1.0350 -0.1220 0.8089 0.023 Uiso 1 1 calc R . .
H6B H 0.9210 0.0628 0.8288 0.023 Uiso 1 1 calc R . .
C7 C 0.6790(6) -0.0008(3) 0.76249(12) 0.0170(6) Uani 1 1 d . . .
H7A H 0.5037 0.0860 0.7708 0.020 Uiso 1 1 calc R . .
H7B H 0.6097 -0.0998 0.7518 0.020 Uiso 1 1 calc R . .
C8 C 0.8598(6) 0.0534(3) 0.71125(12) 0.0169(6) Uani 1 1 d . . .
H8A H 0.9372 0.1494 0.7225 0.020 Uiso 1 1 calc R . .
H8B H 1.0299 -0.0355 0.7017 0.020 Uiso 1 1 calc R . .
C9 C 0.6769(6) 0.0972(3) 0.65765(12) 0.0176(6) Uani 1 1 d . . .
H9A H 0.5075 0.1865 0.6673 0.021 Uiso 1 1 calc R . .
H9B H 0.5981 0.0014 0.6468 0.021 Uiso 1 1 calc R . .
C10 C 0.8535(6) 0.1504(3) 0.60581(12) 0.0165(6) Uani 1 1 d . . .
H10A H 1.0208 0.0603 0.5958 0.020 Uiso 1 1 calc R . .
H10B H 0.9355 0.2449 0.6169 0.020 Uiso 1 1 calc R . .
C11 C 0.6692(6) 0.1973(4) 0.55242(12) 0.0171(6) Uani 1 1 d . . .
H11A H 0.5875 0.1029 0.5413 0.021 Uiso 1 1 calc R . .
H11B H 0.5019 0.2874 0.5625 0.021 Uiso 1 1 calc R . .
C12 C 0.8463(6) 0.2506(3) 0.50075(12) 0.0173(6) Uani 1 1 d . . .
H12A H 1.0125 0.1601 0.4906 0.021 Uiso 1 1 calc R . .
H12B H 0.9300 0.3442 0.5121 0.021 Uiso 1 1 calc R . .
C13 C 0.6644(6) 0.2997(3) 0.44723(12) 0.0170(6) Uani 1 1 d . . .
H13A H 0.4984 0.3905 0.4573 0.020 Uiso 1 1 calc R . .
H13B H 0.5805 0.2062 0.4358 0.020 Uiso 1 1 calc R . .
C14 C 0.8444(6) 0.3526(3) 0.39565(12) 0.0173(6) Uani 1 1 d . . .
H14A H 0.9277 0.4462 0.4071 0.021 Uiso 1 1 calc R . .
H14B H 1.0109 0.2619 0.3858 0.021 Uiso 1 1 calc R . .
C15 C 0.6651(6) 0.4012(3) 0.34178(12) 0.0175(6) Uani 1 1 d . . .
H15A H 0.5872 0.3067 0.3294 0.021 Uiso 1 1 calc R . .
H15B H 0.4952 0.4899 0.3517 0.021 Uiso 1 1 calc R . .
C16 C 0.8475(6) 0.4585(4) 0.29156(12) 0.0200(7) Uani 1 1 d . . .
H16A H 1.0183 0.3702 0.2818 0.024 Uiso 1 1 calc R . .
H16B H 0.9239 0.5537 0.3039 0.024 Uiso 1 1 calc R . .
C17 C 0.6679(6) 0.5058(4) 0.23738(13) 0.0238(7) Uani 1 1 d . . .
H17A H 0.7945 0.5407 0.2074 0.036 Uiso 1 1 calc R . .
H17B H 0.5009 0.5951 0.2464 0.036 Uiso 1 1 calc R . .
H17C H 0.5955 0.4115 0.2243 0.036 Uiso 1 1 calc R . .
N18 N 0.0868(10) 0.6389(6) 0.0817(2) 0.0191(11) Uani 0.50 1 d P A 1
O19 O 0.2810(9) 0.6499(5) 0.04286(19) 0.0299(11) Uani 0.50 1 d P A 1
O20 O -0.1472(10) 0.5931(6) 0.0671(2) 0.0310(11) Uani 0.50 1 d P A 1
O21 O 0.1245(19) 0.6764(17) 0.1318(6) 0.040(3) Uani 0.50 1 d P A 1
O1W O -0.0835(10) 0.6328(6) 0.0292(2) 0.0314(11) Uani 0.50 1 d P B 2
O2W O 0.2459(18) 0.6516(15) 0.1279(6) 0.030(2) Uani 0.50 1 d P C 2

loop_
_atom_site_aniso_label
_atom_site_aniso_U_11
_atom_site_aniso_U_22
_atom_site_aniso_U_33
_atom_site_aniso_U_23
_atom_site_aniso_U_13
_atom_site_aniso_U_12
Ag1 0.01909(19) 0.0506(3) 0.0199(2) -0.00850(16) -0.00068(14) -0.00045(16)
N1 0.0142(12) 0.0265(15) 0.0187(14) -0.0027(11) 0.0006(10) -0.0071(11)
N3 0.0120(11) 0.0161(13) 0.0174(13) 0.0012(10) -0.0016(10) -0.0037(10)
C2 0.0167(15) 0.0191(16) 0.0235(18) -0.0023(13) -0.0053(13) -0.0029(12)
C4 0.0247(16) 0.0136(16) 0.0219(17) -0.0021(12) -0.0007(13) -0.0011(12)
C5 0.0249(16) 0.0245(18) 0.0241(18) -0.0001(13) 0.0021(13) -0.0102(13)
C6 0.0144(14) 0.0222(16) 0.0211(17) 0.0034(12) -0.0007(12) -0.0060(12)
C7 0.0143(14) 0.0182(15) 0.0193(16) 0.0010(12) -0.0016(12) -0.0049(12)
C8 0.0124(13) 0.0188(16) 0.0199(16) -0.0002(12) -0.0012(12) -0.0039(11)
C9 0.0144(14) 0.0179(16) 0.0204(17) 0.0012(12) -0.0016(12) -0.0031(12)
C10 0.0118(13) 0.0151(15) 0.0227(17) 0.0012(12) 0.0004(12) -0.0030(11)
C11 0.0126(14) 0.0194(16) 0.0194(16) -0.0004(12) 0.0000(12) -0.0034(11)
C12 0.0130(14) 0.0184(15) 0.0206(17) -0.0011(12) -0.0018(12) -0.0032(12)
C13 0.0135(14) 0.0175(15) 0.0198(16) 0.0001(12) -0.0009(12) -0.0028(12)
C14 0.0143(14) 0.0173(16) 0.0206(17) -0.0037(12) -0.0023(12) -0.0034(12)
C15 0.0149(14) 0.0174(15) 0.0200(16) -0.0024(12) -0.0019(12) -0.0025(12)
C16 0.0170(14) 0.0219(16) 0.0209(17) -0.0003(12) -0.0012(12) -0.0033(12)
C17 0.0247(16) 0.0255(17) 0.0203(17) -0.0012(13) -0.0016(13) -0.0024(13)
N18 0.015(3) 0.010(3) 0.030(3) 0.003(2) 0.006(2) 0.002(2)
O19 0.023(2) 0.039(3) 0.029(3) 0.001(2) 0.006(2) -0.012(2)
O20 0.018(2) 0.026(3) 0.051(4) -0.011(2) 0.002(2) -0.008(2)
O21 0.064(7) 0.032(5) 0.023(4) -0.001(3) -0.002(6) -0.006(5)
O1W 0.029(3) 0.032(3) 0.035(3) -0.002(2) -0.004(2) -0.009(2)
O2W 0.046(5) 0.013(4) 0.032(4) -0.004(3) -0.013(5) -0.006(4)

loop_
_atom_type_symbol
_atom_type_description
_atom_type_scat_dispersion_real
_atom_type_scat_dispersion_imag
_atom_type_scat_source
C C 0.0033 0.0016 'International Tables Vol C Tables 4.2.6.8 and 6.1.1.4'
H H 0.0000 0.0000 'International Tables Vol C Tables 4.2.6.8 and 6.1.1.4'
Ag Ag -0.8971 1.1015 'International Tables Vol C Tables 4.2.6.8 and 6.1.1.4'
N N 0.0061 0.0033 'International Tables Vol C Tables 4.2.6.8 and 6.1.1.4'
O O 0.0106 0.0060 'International Tables Vol C Tables 4.2.6.8 and 6.1.1.4'

loop_
_geom_angle_atom_site_label_1
_geom_angle_atom_site_label_2
_geom_angle_atom_site_label_3
_geom_angle
_geom_angle_site_symmetry_1
N1 Ag1 N1 180.00(18) 2_557
C2 N1 Ag1 128.4(2) .
C2 N1 C5 105.6(2) .
C5 N1 Ag1 126.0(2) .
C2 N3 C4 106.8(2) .
C2 N3 C6 126.6(2) .
C4 N3 C6 126.2(2) .
N1 C2 N3 111.6(3) .
C5 C4 N3 106.5(3) .
C4 C5 N1 109.6(3) .
N3 C6 C7 111.5(2) .
C6 C7 C8 113.3(2) .
C9 C8 C7 113.1(2) .
C8 C9 C10 114.0(2) .
C9 C10 C11 114.0(2) .
C12 C11 C10 113.9(2) .
C11 C12 C13 114.5(2) .
C12 C13 C14 114.1(2) .
C15 C14 C13 114.5(2) .
C16 C15 C14 113.5(2) .
C15 C16 C17 113.4(2) .
O19 N18 O20 117.7(6) .
O21 N18 O19 119.8(7) .
O21 N18 O20 122.5(8) .

loop_
_geom_bond_atom_site_label_1
_geom_bond_atom_site_label_2
_geom_bond_distance
_geom_bond_site_symmetry_2
Ag1 N1 2.101(2) .
Ag1 N1 2.101(2) 2_557
N1 C2 1.321(4) .
N1 C5 1.375(4) .
N3 C2 1.347(3) .
N3 C4 1.373(3) .
N3 C6 1.461(3) .
C4 C5 1.357(4) .
C6 C7 1.525(4) .
C7 C8 1.526(4) .
C8 C9 1.522(4) .
C9 C10 1.522(4) .
C10 C11 1.525(4) .
C11 C12 1.521(4) .
C12 C13 1.524(4) .
C13 C14 1.525(4) .
C14 C15 1.524(4) .
C15 C16 1.522(4) .
C16 C17 1.529(4) .
N18 O19 1.247(6) .
N18 O20 1.261(7) .
N18 O21 1.232(14) .

loop_
_geom_torsion_atom_site_label_1
_geom_torsion_atom_site_label_2
_geom_torsion_atom_site_label_3
_geom_torsion_atom_site_label_4
_geom_torsion
_geom_torsion_site_symmetry_1
Ag1 N1 C2 N3 -178.26(17) .
Ag1 N1 C5 C4 177.94(19) .
N1 Ag1 N1 C2 140(38) 2_557
N1 Ag1 N1 C5 -38(38) 2_557
N3 C4 C5 N1 0.6(3) .
N3 C6 C7 C8 -178.4(2) .
C2 N1 C5 C4 -0.4(3) .
C2 N3 C4 C5 -0.6(3) .
C2 N3 C6 C7 -84.7(3) .
C4 N3 C2 N1 0.4(3) .
C4 N3 C6 C7 87.2(3) .
C5 N1 C2 N3 0.0(3) .
C6 N3 C2 N1 173.5(2) .
C6 N3 C4 C5 -173.7(3) .
C6 C7 C8 C9 -177.3(2) .
C7 C8 C9 C10 -179.6(2) .
C8 C9 C10 C11 -178.9(2) .
C9 C10 C11 C12 179.9(2) .
C10 C11 C12 C13 -179.4(2) .
C11 C12 C13 C14 -179.9(2) .
C12 C13 C14 C15 179.8(2) .
C13 C14 C15 C16 178.3(2) .
C14 C15 C16 C17 179.5(2) .
